data_7117872
loop_
_publ_author_name
'Liu, Xun-Gao'
'Bao, Song-Song'
'Huang, Jian'
'Otsubo, Kazuya'
'Feng, Jian-Shen'
'Ren, Min'
'Hu, Feng-Chun'
'Sun, Zhihu'
'Zheng, Li-Min'
'Wei, Shiqiang'
'Kitagawa, Hiroshi'

_publ_section_title
;
 Homochiral metal phosphonate nanotubes.
;
_journal_issue 82
_journal_name_full 'Chemical communications (Cambridge, England)'
_journal_page_first 15141
_journal_page_last 15144
_journal_paper_doi 10.1039/c5cc05647k
_journal_volume 51
_journal_year 2015
_chemical_absolute_configuration unk
_chemical_formula_moiety 'C9 H16 Co N O5 P'
_chemical_formula_sum 'C9 H16 Co N O5 P'
_chemical_formula_weight 308.13
_chemical_name_systematic
;
?
;
_space_group_IT_number 173
_symmetry_cell_setting hexagonal
_symmetry_space_group_name_Hall 'P 6c'
_symmetry_space_group_name_H-M 'P 63'
_atom_sites_solution_hydrogens geom
_atom_sites_solution_primary direct
_atom_sites_solution_secondary difmap
_audit_creation_method SHELXL-97
_audit_update_record
;
2008-07-29 deposited with the CCDC.
2015-08-20 downloaded from the CCDC.
;
_cell_angle_alpha 90.00
_cell_angle_beta 90.00
_cell_angle_gamma 120.00
_cell_formula_units_Z 6
_cell_length_a 18.288(8)
_cell_length_b 18.288(8)
_cell_length_c 6.168(4)
_cell_measurement_reflns_used 4180
_cell_measurement_temperature 291(2)
_cell_measurement_theta_max 27.48
_cell_measurement_theta_min 2.22
_cell_volume 1786.5(16)
_computing_cell_refinement 'Bruker XSCANS'
_computing_data_collection 'Bruker XSCANS'
_computing_data_reduction 'Bruker SHELXTL'
_computing_molecular_graphics 'Bruker SHELXTL'
_computing_publication_material 'Bruker SHELXTL'
_computing_structure_refinement 'Bruker SHELXTL'
_computing_structure_solution 'Bruker SHELXTL'
_diffrn_ambient_temperature 291(2)
_diffrn_measured_fraction_theta_full 0.998
_diffrn_measured_fraction_theta_max 0.998
_diffrn_measurement_device_type 'Bruker P4'
_diffrn_measurement_method '\w scans'
_diffrn_radiation_monochromator graphite
_diffrn_radiation_source 'fine-focus sealed tube'
_diffrn_radiation_type MoK\a
_diffrn_radiation_wavelength 0.71073
_diffrn_reflns_av_R_equivalents 0.0692
_diffrn_reflns_av_sigmaI/netI 0.0546
_diffrn_reflns_limit_h_max 22
_diffrn_reflns_limit_h_min -21
_diffrn_reflns_limit_k_max 22
_diffrn_reflns_limit_k_min -22
_diffrn_reflns_limit_l_max 7
_diffrn_reflns_limit_l_min -7
_diffrn_reflns_number 12569
_diffrn_reflns_theta_full 25.99
_diffrn_reflns_theta_max 25.99
_diffrn_reflns_theta_min 2.23
_exptl_absorpt_coefficient_mu 1.584
_exptl_absorpt_correction_T_max 0.970
_exptl_absorpt_correction_T_min 0.961
_exptl_absorpt_correction_type multi-scan
_exptl_absorpt_process_details '(SADABS; Bruker, 2000)'
_exptl_crystal_colour pink
_exptl_crystal_density_diffrn 1.718
_exptl_crystal_density_method 'not measured'
_exptl_crystal_description prism
_exptl_crystal_F_000 954
_exptl_crystal_size_max 0.10
_exptl_crystal_size_mid 0.02
_exptl_crystal_size_min 0.02
_refine_diff_density_max 0.408
_refine_diff_density_min -0.598
_refine_diff_density_rms 0.086
_refine_ls_abs_structure_details 'Flack H D (1983), Acta Cryst. A39, 876-881'
_refine_ls_abs_structure_Flack 0.06(3)
_refine_ls_extinction_method none
_refine_ls_goodness_of_fit_ref 1.055
_refine_ls_hydrogen_treatment constr
_refine_ls_matrix_type full
_refine_ls_number_parameters 154
_refine_ls_number_reflns 2293
_refine_ls_number_restraints 1
_refine_ls_restrained_S_all 1.054
_refine_ls_R_factor_all 0.0602
_refine_ls_R_factor_gt 0.0522
_refine_ls_shift/su_max 0.000
_refine_ls_shift/su_mean 0.000
_refine_ls_structure_factor_coef Fsqd
_refine_ls_weighting_details 'calc w=1/[\s^2^(Fo^2^)+(0.0706P)^2^+1.1945P] where P=(Fo^2^+2Fc^2^)/3'
_refine_ls_weighting_scheme calc
_refine_ls_wR_factor_gt 0.1233
_refine_ls_wR_factor_ref 0.1260
_reflns_number_gt 2002
_reflns_number_total 2293
_reflns_threshold_expression >2sigma(I)
_cod_data_source_file c5cc05647k2.cif
_cod_data_source_block co
_cod_depositor_comments
;
The following automatic conversions were performed:

'_symmetry_cell_setting' value 'Hexagonal' changed to 'hexagonal'
according to
/usr/data/users/saulius/crontab/automatic-downloads/current/RSC/lib/dictionaries/cif_core.dic
dictionary named 'cif_core.dic' version 2.4.2 from 2011-04-26.

Automatic conversion script
Id: cif_fix_values 3271 2015-04-21 07:52:19Z andrius 
;
_cod_original_sg_symbol_Hall 'P 6c '
_cod_original_sg_symbol_H-M 'P 6(3) '
_cod_database_code 7117872

loop_
_symmetry_equiv_pos_as_xyz
'x, y, z'
'-y, x-y, z'
'-x+y, -x, z'
'-x, -y, z+1/2'
'y, -x+y, z+1/2'
'x-y, x, z+1/2'

loop_
_atom_site_label
_atom_site_type_symbol
_atom_site_fract_x
_atom_site_fract_y
_atom_site_fract_z
_atom_site_U_iso_or_equiv
_atom_site_adp_type
_atom_site_occupancy
_atom_site_symmetry_multiplicity
_atom_site_calc_flag
_atom_site_refinement_flags
Co1 Co 0.24155(4) 0.16931(4) 0.68866(13) 0.0323(2) Uani 1 1 d .
P1 P 0.24302(8) 0.22091(7) 0.2119(3) 0.0310(3) Uani 1 1 d .
O1 O 0.1934(2) 0.1516(2) 0.3769(7) 0.0362(9) Uani 1 1 d .
O2 O 0.2707(2) 0.1882(2) 0.0175(6) 0.0313(8) Uani 1 1 d .
O3 O 0.1955(2) 0.2658(2) 0.1392(6) 0.0287(8) Uani 1 1 d .
O1W O 0.2251(2) 0.2783(2) 0.7150(7) 0.0298(7) Uani 1 1 d .
H4A H 0.1770 0.2682 0.6264 0.036 Uiso 1 1 d R
H4B H 0.2033 0.2735 0.8612 0.036 Uiso 1 1 d R
O2W O 0.1114(2) 0.0910(2) 0.7836(7) 0.0310(8) Uani 1 1 d .
H5B H 0.1054 0.0981 0.9172 0.037 Uiso 1 1 d R
H5A H 0.0788 0.1068 0.6974 0.037 Uiso 1 1 d R
N1 N 0.3632(3) 0.2552(3) 0.5179(8) 0.0348(11) Uani 1 1 d .
H1C H 0.3786 0.2215 0.4458 0.042 Uiso 1 1 calc R
C1 C 0.3399(3) 0.2986(3) 0.3507(10) 0.0357(13) Uani 1 1 d .
H1A H 0.3853 0.3264 0.2464 0.043 Uiso 1 1 calc R
H1B H 0.3309 0.3413 0.4188 0.043 Uiso 1 1 calc R
C2 C 0.4370(3) 0.3140(3) 0.6554(9) 0.0346(12) Uani 1 1 d .
H2 H 0.4183 0.3422 0.7580 0.042 Uiso 1 1 calc R
C3 C 0.4656(3) 0.2610(4) 0.7840(10) 0.0355(13) Uani 1 1 d .
H3A H 0.4197 0.2217 0.8733 0.053 Uiso 1 1 d R
H3B H 0.5125 0.2979 0.8741 0.053 Uiso 1 1 d R
H3C H 0.4823 0.2307 0.6878 0.053 Uiso 1 1 d R
C4 C 0.5107(3) 0.3819(4) 0.5215(10) 0.0360(13) Uani 1 1 d .
C5 C 0.5404(4) 0.3613(4) 0.3380(11) 0.0442(16) Uani 1 1 d .
H5 H 0.5168 0.3050 0.2967 0.053 Uiso 1 1 calc R
C6 C 0.6047(3) 0.4235(4) 0.2165(12) 0.0436(14) Uani 1 1 d .
H6 H 0.6232 0.4089 0.0919 0.052 Uiso 1 1 calc R
C7 C 0.6415(4) 0.5062(4) 0.2773(11) 0.0460(17) Uani 1 1 d .
H7 H 0.6847 0.5482 0.1948 0.055 Uiso 1 1 calc R
C8 C 0.6140(3) 0.5262(3) 0.4601(11) 0.0376(14) Uani 1 1 d .
H8 H 0.6409 0.5821 0.5062 0.045 Uiso 1 1 calc R
C9 C 0.5476(3) 0.4661(3) 0.5789(10) 0.0322(11) Uani 1 1 d .
H9 H 0.5274 0.4819 0.6977 0.039 Uiso 1 1 calc R

loop_
_atom_site_aniso_label
_atom_site_aniso_U_11
_atom_site_aniso_U_22
_atom_site_aniso_U_33
_atom_site_aniso_U_23
_atom_site_aniso_U_13
_atom_site_aniso_U_12
Co1 0.0294(3) 0.0274(3) 0.0306(4) 0.0003(4) -0.0007(4) 0.0070(3)
P1 0.0306(6) 0.0265(6) 0.0267(7) -0.0007(6) -0.0018(7) 0.0075(5)
O1 0.033(2) 0.0318(19) 0.030(2) -0.0028(15) -0.0070(16) 0.0059(16)
O2 0.0309(18) 0.0325(19) 0.025(2) -0.0031(16) -0.0039(16) 0.0115(16)
O3 0.0282(17) 0.0266(16) 0.0201(19) 0.0002(13) 0.0005(13) 0.0054(14)
O1W 0.0252(15) 0.0394(17) 0.0239(19) 0.0078(19) 0.0069(18) 0.0154(13)
O2W 0.0240(17) 0.0319(18) 0.032(2) 0.0006(15) 0.0059(14) 0.0103(15)
N1 0.028(2) 0.039(3) 0.023(2) 0.001(2) -0.0051(18) 0.0054(19)
C1 0.022(2) 0.032(3) 0.032(3) 0.006(2) 0.003(2) -0.002(2)
C2 0.035(3) 0.031(2) 0.023(3) -0.008(2) -0.011(2) 0.005(2)
C3 0.024(2) 0.044(3) 0.034(3) 0.003(2) -0.006(2) 0.014(2)
C4 0.029(3) 0.031(3) 0.035(3) -0.006(2) -0.008(2) 0.005(2)
C5 0.040(3) 0.028(3) 0.045(4) -0.018(3) 0.002(3) 0.002(2)
C6 0.031(2) 0.049(3) 0.041(3) -0.007(3) 0.020(3) 0.013(2)
C7 0.025(3) 0.038(3) 0.048(4) 0.010(3) 0.000(2) -0.005(2)
C8 0.030(3) 0.025(2) 0.057(4) -0.005(2) 0.002(3) 0.013(2)
C9 0.029(2) 0.027(2) 0.034(3) -0.006(2) -0.002(2) 0.009(2)

loop_
_atom_type_symbol
_atom_type_description
_atom_type_scat_dispersion_real
_atom_type_scat_dispersion_imag
_atom_type_scat_source
C C 0.0033 0.0016 'International Tables Vol C Tables 4.2.6.8 and 6.1.1.4'
H H 0.0000 0.0000 'International Tables Vol C Tables 4.2.6.8 and 6.1.1.4'
N N 0.0061 0.0033 'International Tables Vol C Tables 4.2.6.8 and 6.1.1.4'
O O 0.0106 0.0060 'International Tables Vol C Tables 4.2.6.8 and 6.1.1.4'
P P 0.1023 0.0942 'International Tables Vol C Tables 4.2.6.8 and 6.1.1.4'
Co Co 0.3494 0.9721 'International Tables Vol C Tables 4.2.6.8 and 6.1.1.4'

loop_
_geom_angle_atom_site_label_1
_geom_angle_atom_site_label_2
_geom_angle_atom_site_label_3
_geom_angle
_geom_angle_site_symmetry_1
_geom_angle_site_symmetry_3
O1 Co1 O2 169.69(16) . 1_556
O1 Co1 O3 89.23(15) . 5
O2 Co1 O3 97.94(14) 1_556 5
O1 Co1 O2W 84.64(16) . .
O2 Co1 O2W 87.24(15) 1_556 .
O3 Co1 O2W 96.09(14) 5 .
O1 Co1 O1W 88.28(17) . .
O2 Co1 O1W 85.19(16) 1_556 .
O3 Co1 O1W 174.43(14) 5 .
O2W Co1 O1W 88.64(13) . .
O1 Co1 N1 82.48(17) . .
O2 Co1 N1 105.01(16) 1_556 .
O3 Co1 N1 88.38(17) 5 .
O2W Co1 N1 166.30(16) . .
O1W Co1 N1 86.35(16) . .
O1 P1 O3 112.4(2) . .
O1 P1 O2 111.9(2) . .
O3 P1 O2 111.5(2) . .
O1 P1 C1 106.0(2) . .
O3 P1 C1 107.9(2) . .
O2 P1 C1 106.7(2) . .
P1 O1 Co1 117.4(2) . .
P1 O2 Co1 136.0(2) . 1_554
P1 O3 Co1 133.2(2) . 6_554
Co1 O1W H4A 108.2 . .
Co1 O1W H4B 103.1 . .
H4A O1W H4B 102.2 . .
Co1 O2W H5B 110.3 . .
Co1 O2W H5A 107.4 . .
H5B O2W H5A 110.3 . .
C1 N1 C2 113.9(4) . .
C1 N1 Co1 104.5(3) . .
C2 N1 Co1 117.3(4) . .
C1 N1 H1C 106.8 . .
C2 N1 H1C 106.8 . .
Co1 N1 H1C 106.8 . .
N1 C1 P1 109.4(3) . .
N1 C1 H1A 109.8 . .
P1 C1 H1A 109.8 . .
N1 C1 H1B 109.8 . .
P1 C1 H1B 109.8 . .
H1A C1 H1B 108.2 . .
N1 C2 C3 108.0(4) . .
N1 C2 C4 112.8(5) . .
C3 C2 C4 110.5(5) . .
N1 C2 H2 108.5 . .
C3 C2 H2 108.5 . .
C4 C2 H2 108.5 . .
C2 C3 H3A 109.0 . .
C2 C3 H3B 108.8 . .
H3A C3 H3B 109.5 . .
C2 C3 H3C 110.7 . .
H3A C3 H3C 109.5 . .
H3B C3 H3C 109.4 . .
C9 C4 C5 118.2(5) . .
C9 C4 C2 120.2(6) . .
C5 C4 C2 121.5(5) . .
C6 C5 C4 120.5(5) . .
C6 C5 H5 119.7 . .
C4 C5 H5 119.7 . .
C7 C6 C5 120.6(6) . .
C7 C6 H6 119.7 . .
C5 C6 H6 119.7 . .
C8 C7 C6 118.9(6) . .
C8 C7 H7 120.6 . .
C6 C7 H7 120.6 . .
C7 C8 C9 121.8(5) . .
C7 C8 H8 119.1 . .
C9 C8 H8 119.1 . .
C8 C9 C4 119.9(6) . .
C8 C9 H9 120.1 . .
C4 C9 H9 120.1 . .

loop_
_geom_bond_atom_site_label_1
_geom_bond_atom_site_label_2
_geom_bond_distance
_geom_bond_site_symmetry_2
Co1 O1 2.072(4) .
Co1 O2 2.082(4) 1_556
Co1 O3 2.090(4) 5
Co1 O2W 2.156(4) .
Co1 O1W 2.166(3) .
Co1 N1 2.243(5) .
P1 O1 1.522(4) .
P1 O3 1.532(4) .
P1 O2 1.535(4) .
P1 C1 1.836(5) .
O2 Co1 2.082(4) 1_554
O3 Co1 2.090(4) 6_554
O1W H4A 0.9710 .
O1W H4B 0.9725 .
O2W H5B 0.8500 .
O2W H5A 0.9469 .
N1 C1 1.489(8) .
N1 C2 1.498(6) .
N1 H1C 0.9100 .
C1 H1A 0.9700 .
C1 H1B 0.9700 .
C2 C3 1.532(8) .
C2 C4 1.539(8) .
C2 H2 0.9800 .
C3 H3A 0.9599 .
C3 H3B 0.9602 .
C3 H3C 0.9602 .
C4 C9 1.383(8) .
C4 C5 1.386(9) .
C5 C6 1.379(9) .
C5 H5 0.9300 .
C6 C7 1.366(9) .
C6 H6 0.9300 .
C7 C8 1.356(9) .
C7 H7 0.9300 .
C8 C9 1.374(8) .
C8 H8 0.9300 .
C9 H9 0.9300 .
